data_1567213
loop_
_publ_author_name
'Lesnugin, A. V.'
'Rybakov, V. B.'
'Aslanov, L. A.'
'Anisimov, A. V.'

_publ_section_title
;
 Synthesis and Structure of Potassium Oxodiperoxovanadate
;
_journal_issue 2
_journal_name_full 'Russian Journal of Coordination Chemistry'
_journal_page_first 116
_journal_page_last 118
_journal_paper_doi 10.1023/A:1009579300359
_journal_volume 27
_journal_year 2001
_chemical_formula_moiety '3(K), H3 O, O11 V2'
_chemical_formula_sum 'H3 K3 O12 V2'
_chemical_name_systematic
;
tripotassium hydroxonium (mu-2-oxo)tetraperoxo-dioxo-divanadate(V)
;
_space_group_crystal_system monoclinic
_space_group_IT_number 14
_space_group_name_Hall '-P 2ybc'
_space_group_name_H-M_alt 'P 1 21/c 1'
_audit_creation_method 'manually at INEOS RAS'
_cell_angle_alpha 90
_cell_angle_beta 93.72(1)
_cell_angle_gamma 90
_cell_formula_units_Z 2
_cell_length_a 6.6993(9)
_cell_length_b 9.945(3)
_cell_length_c 15.797(3)
_cell_volume 1050.3(4)
_diffrn_ambient_temperature 295
_diffrn_radiation_probe x-ray
_diffrn_radiation_type MoK\a
_exptl_crystal_density_diffrn 2.62
_refine_ls_R_factor_gt 0.043
_refine_ls_wR_factor_ref 0.096
_cod_data_source_file R14old.cif
_cod_data_source_block compound_R14old
_cod_original_cell_volume 1050.3(3)
_cod_original_formula_sum 'H3 O12 K3 V2'
_cod_database_code 1567213

loop_
_space_group_symop_operation_xyz
'x, y, z'
'-x, y+1/2, -z+1/2'
'-x, -y, -z'
'x, -y-1/2, z-1/2'

loop_
_atom_site_label
_atom_site_type_symbol
_atom_site_fract_x
_atom_site_fract_y
_atom_site_fract_z
_atom_site_U_iso_or_equiv
V(1) V 0.2554(1) 0.1890(1) 0.0413(1) 0.015(1)
V(2) V 0.2354(1) 0.3780(1) 0.1921(1) 0.015(1)
K(1) K 0.2324(1) -0.2091(1) 0.1306(1) 0.020(1)
K(2) K 0.2998(1) 0.0615(1) 0.3120(1) 0.025(1)
K(3) K 0.7598(1) 0.0878(1) 0.1242(1) 0.031(1)
O(1) O 0.1399(2) 0.3680(2) 0.0697(1) 0.019(1)
O(11) O 0.3246(2) 0.0527(2) 0.1201(1) 0.023(1)
O(12) O 0.1703(2) 0.1409(2) 0.1514(1) 0.019(1)
O(13) O 0.4196(2) 0.2851(2) -0.0308(1) 0.024(1)
O(14) O 0.4872(3) 0.1479(2) -0.0155(1) 0.027(1)
O(15) O 0.759(2) 0.1331(2) -0.0204(1) 0.027(1)
O(21) O 0.1138(2) 0.3269(2) 0.2918(1) 0.026(1)
O(22) O -0.0306(2) 0.3463(2) 0.2179(1) 0.027(1)
O(23) O 0.4775(2) 0.3208(2) 0.1466(1) 0.022(1)
O(24) O 0.4745(2) 0.3043(2) 0.2379(1) 0.026(1)
O(25) O 0.2629(3) 0.5383(2) 0.2016(1) 0.028(1)
O(2) O 0.2407(2) -0.4252(2) -0.0273(1) 0.039(1)
H(2a) H 0.2200(40) -0.5040(40) 0.0130(20) 0.061(10)
H(2b) H 0.3830(40) -0.4230(40) -0.0480(20) 0.066(11)
H(2c) H 0.1960(40) -0.3550(30) 0.0160(20) 0.061(10)
